data_4514470
loop_
_publ_author_name
'Mi, Xiuna'
'Sheng, Dafei'
'Yu, Yu'e'
'Wang, Yuhao'
'Zhao, Limin'
'Lu, Jing'
'Li, Yunwu'
'Li, Dacheng'
'Dou, Jianmin'
'Duan, Jingui'
'Wang, Suna'

_publ_section_title
;
 Tunable Light Emission and Multiresponsive Luminescent Sensitivities in
 Aqueous Solutions of Two Series of Lanthanide Metal-Organic Frameworks
 Based on Structurally Related Ligands.
;
_journal_issue 8
_journal_name_full 'ACS applied materials &amp; interfaces'
_journal_page_first 7914
_journal_page_last 7926
_journal_paper_doi 10.1021/acsami.8b18320
_journal_volume 11
_journal_year 2019
_chemical_formula_sum 'C21 H23 Gd N2 O10'
_chemical_formula_weight 620.66
_space_group_crystal_system triclinic
_space_group_IT_number 2
_space_group_name_Hall '-P 1'
_space_group_name_H-M_alt 'P -1'
_symmetry_space_group_name_Hall '-P 1'
_symmetry_space_group_name_H-M 'P -1'
_atom_sites_solution_hydrogens mixed
_audit_creation_method SHELXL-2014/7
_cell_angle_alpha 89.775(2)
_cell_angle_beta 88.899(2)
_cell_angle_gamma 68.1150(10)
_cell_formula_units_Z 2
_cell_length_a 9.2506(8)
_cell_length_b 10.1406(9)
_cell_length_c 13.9291(11)
_cell_measurement_reflns_used 3002
_cell_measurement_temperature 298(2)
_cell_measurement_theta_max 26.421
_cell_measurement_theta_min 2.53
_cell_volume 1212.25(18)
_computing_cell_refinement 'Bruker SMART'
_computing_data_collection 'Bruker SMART'
_computing_data_reduction 'Bruker SHELXTL'
_computing_molecular_graphics 'Bruker SHELXTL'
_computing_publication_material 'Bruker SHELXTL'
_computing_structure_refinement 'SHELXL-2014/7 (Sheldrick, 2014)'
_computing_structure_solution 'Bruker SHELXTL'
_diffrn_ambient_temperature 298(2)
_diffrn_measured_fraction_theta_full 0.980
_diffrn_measured_fraction_theta_max 0.980
_diffrn_measurement_device_type 'CCD area detector'
_diffrn_measurement_method 'phi and omega scans'
_diffrn_radiation_type MoK\a
_diffrn_radiation_wavelength 0.71073
_diffrn_reflns_av_R_equivalents 0.0449
_diffrn_reflns_av_unetI/netI 0.0654
_diffrn_reflns_Laue_measured_fraction_full 0.980
_diffrn_reflns_Laue_measured_fraction_max 0.980
_diffrn_reflns_limit_h_max 10
_diffrn_reflns_limit_h_min -10
_diffrn_reflns_limit_k_max 9
_diffrn_reflns_limit_k_min -12
_diffrn_reflns_limit_l_max 15
_diffrn_reflns_limit_l_min -16
_diffrn_reflns_number 6202
_diffrn_reflns_point_group_measured_fraction_full 0.980
_diffrn_reflns_point_group_measured_fraction_max 0.980
_diffrn_reflns_theta_full 25.020
_diffrn_reflns_theta_max 25.020
_diffrn_reflns_theta_min 2.547
_exptl_absorpt_coefficient_mu 2.792
_exptl_absorpt_correction_T_max 1.0
_exptl_absorpt_correction_T_min 0.95
_exptl_absorpt_correction_type multi-scan
_exptl_absorpt_process_details sadabs
_exptl_crystal_colour colorless
_exptl_crystal_density_diffrn 1.700
_exptl_crystal_description cluster
_exptl_crystal_F_000 614
_exptl_crystal_size_max 0.280
_exptl_crystal_size_mid 0.100
_exptl_crystal_size_min 0.050
_refine_diff_density_max 1.927
_refine_diff_density_min -1.233
_refine_diff_density_rms 0.171
_refine_ls_extinction_method none
_refine_ls_goodness_of_fit_ref 0.986
_refine_ls_hydrogen_treatment constr
_refine_ls_matrix_type full
_refine_ls_number_parameters 311
_refine_ls_number_reflns 4180
_refine_ls_number_restraints 0
_refine_ls_restrained_S_all 0.986
_refine_ls_R_factor_all 0.0549
_refine_ls_R_factor_gt 0.0458
_refine_ls_shift/su_max 0.000
_refine_ls_shift/su_mean 0.000
_refine_ls_structure_factor_coef Fsqd
_refine_ls_weighting_details 'w=1/[\s^2^(Fo^2^)+(0.0749P)^2^] where P=(Fo^2^+2Fc^2^)/3'
_refine_ls_weighting_scheme calc
_refine_ls_wR_factor_gt 0.1129
_refine_ls_wR_factor_ref 0.1183
_reflns_Friedel_coverage 0.000
_reflns_number_gt 3525
_reflns_number_total 4180
_reflns_threshold_expression 'I > 2\s(I)'
_cod_data_source_file am8b18320_si_004.cif
_cod_data_source_block 160223b
_cod_database_code 4514470
_shelx_shelxl_version_number 2014/7
_shelx_space_group_comment
;
The symmetry employed for this shelxl refinement is uniquely defined
by the following loop, which should always be used as a source of
symmetry information in preference to the above space-group names.
They are only intended as comments.
;
_shelx_estimated_absorpt_t_min 0.509
_shelx_estimated_absorpt_t_max 0.873

loop_
_space_group_symop_operation_xyz
'x, y, z'
'-x, -y, -z'

loop_
_atom_site_label
_atom_site_type_symbol
_atom_site_fract_x
_atom_site_fract_y
_atom_site_fract_z
_atom_site_U_iso_or_equiv
_atom_site_adp_type
_atom_site_occupancy
_atom_site_site_symmetry_order
_atom_site_calc_flag
_atom_site_refinement_flags_posn
_atom_site_refinement_flags_adp
Gd1 Gd 0.34781(3) 0.39726(3) 0.51429(2) 0.02544(14) Uani 1 1 d . .
O1 O 0.3269(5) 0.5602(5) 0.6421(4) 0.0369(11) Uani 1 1 d . .
O2 O 0.5267(5) 0.6389(5) 0.6421(3) 0.0353(11) Uani 1 1 d . .
O3 O 0.2019(5) 0.9172(5) 0.6927(4) 0.0380(12) Uani 1 1 d . .
O4 O -0.1631(5) 1.3801(4) 0.5533(4) 0.0322(11) Uani 1 1 d . .
O5 O -0.3874(5) 1.3528(5) 0.5414(4) 0.0332(11) Uani 1 1 d . .
O6 O -0.3617(6) 0.8437(5) 0.5236(4) 0.0401(13) Uani 1 1 d . .
O7 O -0.1702(5) 0.6743(4) 0.5971(4) 0.0341(11) Uani 1 1 d . .
O8 O 0.0995(5) 0.4351(5) 0.5994(4) 0.0346(11) Uani 1 1 d . .
H8B H 0.0552 0.3839 0.5745 0.041 Uiso 1 1 d R U
H8C H 0.0389 0.5217 0.5954 0.041 Uiso 1 1 d R U
O9 O 0.4099(6) 0.2557(5) 0.6606(4) 0.0460(13) Uani 1 1 d . .
O10 O 0.156(2) 0.696(2) 0.1725(10) 0.242(10) Uani 1 1 d . .
N1 N 0.5188(9) 0.0760(7) 0.7657(5) 0.0503(18) Uani 1 1 d . .
N2 N 0.0254(12) 0.5536(11) 0.1575(7) 0.080(3) Uani 1 1 d . .
C1 C 0.4063(8) 0.6262(7) 0.6780(5) 0.0305(15) Uani 1 1 d . .
C2 C 0.3414(8) 0.6990(7) 0.7737(5) 0.0318(15) Uani 1 1 d . .
C3 C 0.3849(9) 0.6225(9) 0.8589(6) 0.047(2) Uani 1 1 d . .
H3 H 0.4600 0.5309 0.8576 0.056 Uiso 1 1 calc R U
C4 C 0.3149(12) 0.6844(11) 0.9466(7) 0.067(3) Uani 1 1 d . .
H4 H 0.3429 0.6335 1.0034 0.080 Uiso 1 1 calc R U
C5 C 0.2053(11) 0.8200(11) 0.9479(7) 0.064(3) Uani 1 1 d . .
H5 H 0.1592 0.8604 1.0061 0.077 Uiso 1 1 calc R U
C6 C 0.1616(10) 0.8988(10) 0.8632(6) 0.054(2) Uani 1 1 d . .
H6 H 0.0866 0.9905 0.8644 0.065 Uiso 1 1 calc R U
C7 C 0.2325(8) 0.8370(8) 0.7782(5) 0.0350(16) Uani 1 1 d . .
C8 C 0.0505(7) 0.9612(7) 0.6581(5) 0.0292(15) Uani 1 1 d . .
C9 C -0.0215(7) 1.1030(7) 0.6307(5) 0.0296(15) Uani 1 1 d . .
H9 H 0.0275 1.1666 0.6415 0.035 Uiso 1 1 calc R U
C10 C -0.1666(7) 1.1497(6) 0.5872(5) 0.0241(13) Uani 1 1 d . .
C11 C -0.2446(7) 1.3034(6) 0.5599(5) 0.0265(14) Uani 1 1 d . .
C12 C -0.2367(8) 1.0521(6) 0.5693(5) 0.0262(14) Uani 1 1 d . .
H12 H -0.3328 1.0822 0.5396 0.031 Uiso 1 1 calc R U
C13 C -0.1640(7) 0.9097(7) 0.5955(5) 0.0277(14) Uani 1 1 d . .
C14 C -0.0213(7) 0.8654(6) 0.6408(5) 0.0285(15) Uani 1 1 d . .
H14 H 0.0264 0.7712 0.6597 0.034 Uiso 1 1 calc R U
C15 C -0.2367(7) 0.8034(6) 0.5722(5) 0.0261(14) Uani 1 1 d . .
C16 C 0.4418(9) 0.1314(8) 0.6863(6) 0.0418(18) Uani 1 1 d . .
H16 H 0.4099 0.0730 0.6478 0.050 Uiso 1 1 calc R U
C17 C 0.5782(16) 0.1604(13) 0.8254(9) 0.090(4) Uani 1 1 d . .
H17A H 0.5541 0.2525 0.7972 0.136 Uiso 1 1 calc R U
H17B H 0.6891 0.1138 0.8304 0.136 Uiso 1 1 calc R U
H17C H 0.5307 0.1707 0.8883 0.136 Uiso 1 1 calc R U
C18 C 0.5596(12) -0.0750(9) 0.7898(7) 0.065(3) Uani 1 1 d . .
H18A H 0.5251 -0.1208 0.7399 0.097 Uiso 1 1 calc R U
H18B H 0.5098 -0.0824 0.8495 0.097 Uiso 1 1 calc R U
H18C H 0.6705 -0.1201 0.7956 0.097 Uiso 1 1 calc R U
C19 C 0.152(3) 0.568(3) 0.1844(12) 0.174(10) Uani 1 1 d . .
H19 H 0.2345 0.4928 0.2103 0.208 Uiso 1 1 calc R U
C20 C -0.097(3) 0.666(2) 0.1225(15) 0.206(12) Uani 1 1 d . .
H20A H -0.0824 0.7530 0.1359 0.309 Uiso 1 1 calc R U
H20B H -0.1924 0.6688 0.1527 0.309 Uiso 1 1 calc R U
H20C H -0.1027 0.6556 0.0543 0.309 Uiso 1 1 calc R U
C21 C -0.004(2) 0.4260(19) 0.1747(12) 0.143(7) Uani 1 1 d . .
H21A H -0.0012 0.3785 0.1148 0.215 Uiso 1 1 calc R U
H21B H -0.1048 0.4498 0.2048 0.215 Uiso 1 1 calc R U
H21C H 0.0742 0.3645 0.2161 0.215 Uiso 1 1 calc R U

loop_
_atom_site_aniso_label
_atom_site_aniso_U_11
_atom_site_aniso_U_22
_atom_site_aniso_U_33
_atom_site_aniso_U_23
_atom_site_aniso_U_13
_atom_site_aniso_U_12
Gd1 0.0170(2) 0.01617(19) 0.0424(2) 0.00046(13) -0.00543(13) -0.00512(13)
O1 0.031(3) 0.030(3) 0.051(3) -0.010(2) -0.001(2) -0.014(2)
O2 0.028(3) 0.043(3) 0.039(3) -0.005(2) -0.001(2) -0.018(2)
O3 0.023(3) 0.029(3) 0.062(3) 0.011(2) -0.016(2) -0.009(2)
O4 0.019(2) 0.017(2) 0.061(3) 0.007(2) -0.009(2) -0.0080(19)
O5 0.019(2) 0.027(3) 0.053(3) 0.007(2) -0.011(2) -0.007(2)
O6 0.037(3) 0.022(3) 0.066(4) 0.007(2) -0.026(3) -0.015(2)
O7 0.030(3) 0.015(2) 0.057(3) 0.000(2) -0.007(2) -0.008(2)
O8 0.024(3) 0.031(3) 0.050(3) -0.001(2) -0.007(2) -0.011(2)
O9 0.042(3) 0.031(3) 0.055(3) 0.004(2) -0.003(3) -0.003(2)
O10 0.40(3) 0.35(2) 0.133(11) -0.077(12) 0.093(13) -0.33(2)
N1 0.061(5) 0.048(4) 0.043(4) 0.012(3) -0.018(3) -0.021(4)
N2 0.087(7) 0.084(7) 0.076(6) -0.001(5) 0.017(5) -0.042(6)
C1 0.028(4) 0.026(4) 0.033(4) 0.004(3) -0.007(3) -0.005(3)
C2 0.027(4) 0.028(4) 0.039(4) 0.001(3) -0.006(3) -0.008(3)
C3 0.038(5) 0.039(5) 0.050(5) 0.010(4) -0.008(4) 0.002(4)
C4 0.065(6) 0.072(7) 0.042(5) 0.008(4) -0.015(4) -0.003(5)
C5 0.051(6) 0.082(7) 0.044(5) -0.014(5) 0.002(4) -0.008(5)
C6 0.038(5) 0.054(5) 0.054(5) -0.022(4) 0.000(4) 0.002(4)
C7 0.030(4) 0.034(4) 0.040(4) 0.003(3) -0.012(3) -0.010(3)
C8 0.017(3) 0.023(3) 0.042(4) 0.004(3) -0.009(3) -0.001(3)
C9 0.024(3) 0.022(3) 0.045(4) -0.002(3) -0.006(3) -0.010(3)
C10 0.020(3) 0.021(3) 0.029(3) 0.001(2) 0.001(3) -0.005(3)
C11 0.025(4) 0.017(3) 0.037(4) -0.003(3) -0.007(3) -0.008(3)
C12 0.024(3) 0.021(3) 0.037(4) 0.000(3) -0.002(3) -0.012(3)
C13 0.019(3) 0.022(3) 0.039(4) -0.004(3) -0.006(3) -0.005(3)
C14 0.027(4) 0.014(3) 0.043(4) 0.006(3) -0.003(3) -0.005(3)
C15 0.021(3) 0.019(3) 0.036(4) -0.003(3) -0.002(3) -0.004(3)
C16 0.036(4) 0.033(4) 0.051(5) 0.002(3) -0.006(4) -0.006(3)
C17 0.120(11) 0.073(8) 0.086(8) 0.007(6) -0.042(8) -0.043(8)
C18 0.077(7) 0.043(5) 0.074(7) 0.023(5) -0.011(5) -0.022(5)
C19 0.20(2) 0.33(3) 0.099(12) -0.038(14) 0.032(12) -0.22(2)
C20 0.18(2) 0.18(2) 0.17(2) 0.042(16) 0.063(16) 0.037(17)
C21 0.21(2) 0.146(15) 0.132(14) 0.001(11) -0.014(13) -0.132(16)

loop_
_atom_type_symbol
_atom_type_description
_atom_type_scat_dispersion_real
_atom_type_scat_dispersion_imag
_atom_type_scat_source
C C 0.0033 0.0016 'International Tables Vol C Tables 4.2.6.8 and 6.1.1.4'
H H 0.0000 0.0000 'International Tables Vol C Tables 4.2.6.8 and 6.1.1.4'
N N 0.0061 0.0033 'International Tables Vol C Tables 4.2.6.8 and 6.1.1.4'
O O 0.0106 0.0060 'International Tables Vol C Tables 4.2.6.8 and 6.1.1.4'
Gd Gd -0.1653 3.9035 'International Tables Vol C Tables 4.2.6.8 and 6.1.1.4'

loop_
_geom_angle_atom_site_label_1
_geom_angle_atom_site_label_2
_geom_angle_atom_site_label_3
_geom_angle
_geom_angle_site_symmetry_1
_geom_angle_site_symmetry_3
O5 Gd1 O1 78.98(16) 1_645 .
O5 Gd1 O2 74.00(16) 1_645 2_666
O1 Gd1 O2 133.06(16) . 2_666
O5 Gd1 O9 74.77(17) 1_645 .
O1 Gd1 O9 73.89(17) . .
O2 Gd1 O9 131.70(17) 2_666 .
O5 Gd1 O6 100.57(15) 1_645 2_566
O1 Gd1 O6 144.19(17) . 2_566
O2 Gd1 O6 79.06(17) 2_666 2_566
O9 Gd1 O6 71.57(17) . 2_566
O5 Gd1 O4 124.15(14) 1_645 2_576
O1 Gd1 O4 78.98(16) . 2_576
O2 Gd1 O4 85.35(17) 2_666 2_576
O9 Gd1 O4 142.94(18) . 2_576
O6 Gd1 O4 125.95(14) 2_566 2_576
O5 Gd1 O8 142.03(17) 1_645 .
O1 Gd1 O8 73.50(16) . .
O2 Gd1 O8 143.74(15) 2_666 .
O9 Gd1 O8 72.81(17) . .
O6 Gd1 O8 87.47(17) 2_566 .
O4 Gd1 O8 75.62(15) 2_576 .
O5 Gd1 O7 141.53(16) 1_645 2_566
O1 Gd1 O7 139.38(16) . 2_566
O2 Gd1 O7 74.19(15) 2_666 2_566
O9 Gd1 O7 112.66(16) . 2_566
O6 Gd1 O7 52.26(14) 2_566 2_566
O4 Gd1 O7 73.73(14) 2_576 2_566
O8 Gd1 O7 70.98(16) . 2_566
O5 Gd1 O5 75.17(15) 1_645 2_576
O1 Gd1 O5 65.14(16) . 2_576
O2 Gd1 O5 71.17(15) 2_666 2_576
O9 Gd1 O5 132.72(16) . 2_576
O6 Gd1 O5 149.99(17) 2_566 2_576
O4 Gd1 O5 49.00(13) 2_576 2_576
O8 Gd1 O5 114.46(15) . 2_576
O7 Gd1 O5 113.66(14) 2_566 2_576
O5 Gd1 C15 124.14(17) 1_645 2_566
O1 Gd1 C15 148.31(18) . 2_566
O2 Gd1 C15 77.75(17) 2_666 2_566
O9 Gd1 C15 90.62(18) . 2_566
O6 Gd1 C15 26.29(16) 2_566 2_566
O4 Gd1 C15 99.89(16) 2_576 2_566
O8 Gd1 C15 75.57(17) . 2_566
O7 Gd1 C15 26.22(16) 2_566 2_566
O5 Gd1 C15 136.61(16) 2_576 2_566
O5 Gd1 C11 99.84(16) 1_645 2_576
O1 Gd1 C11 69.29(17) . 2_576
O2 Gd1 C11 78.34(17) 2_666 2_576
O9 Gd1 C11 143.12(18) . 2_576
O6 Gd1 C11 143.86(16) 2_566 2_576
O4 Gd1 C11 24.37(15) 2_576 2_576
O8 Gd1 C11 94.40(17) . 2_576
O7 Gd1 C11 94.35(15) 2_566 2_576
O5 Gd1 C11 24.68(14) 2_576 2_576
C15 Gd1 C11 120.21(17) 2_566 2_576
C1 O1 Gd1 138.9(5) . .
C1 O2 Gd1 135.8(4) . 2_666
C8 O3 C7 116.9(5) . .
C11 O4 Gd1 102.5(4) . 2_576
C11 O5 Gd1 168.0(4) . 1_465
C11 O5 Gd1 87.1(3) . 2_576
Gd1 O5 Gd1 104.83(15) 1_465 2_576
C15 O6 Gd1 95.4(4) . 2_566
C15 O7 Gd1 90.3(4) . 2_566
Gd1 O8 H8B 110.1 . .
Gd1 O8 H8C 110.1 . .
H8B O8 H8C 108.5 . .
C16 O9 Gd1 139.2(5) . .
C16 N1 C17 120.1(7) . .
C16 N1 C18 121.3(7) . .
C17 N1 C18 118.3(7) . .
C19 N2 C20 121.6(18) . .
C19 N2 C21 122.2(16) . .
C20 N2 C21 115.7(15) . .
O2 C1 O1 127.1(7) . .
O2 C1 C2 118.9(6) . .
O1 C1 C2 114.0(6) . .
C7 C2 C3 118.7(7) . .
C7 C2 C1 121.7(6) . .
C3 C2 C1 119.5(6) . .
C2 C3 C4 119.9(8) . .
C2 C3 H3 120.1 . .
C4 C3 H3 120.1 . .
C5 C4 C3 119.7(8) . .
C5 C4 H4 120.1 . .
C3 C4 H4 120.1 . .
C4 C5 C6 121.2(8) . .
C4 C5 H5 119.4 . .
C6 C5 H5 119.4 . .
C7 C6 C5 118.3(8) . .
C7 C6 H6 120.9 . .
C5 C6 H6 120.9 . .
C6 C7 C2 122.2(7) . .
C6 C7 O3 120.0(7) . .
C2 C7 O3 117.7(7) . .
C14 C8 C9 120.0(6) . .
C14 C8 O3 121.8(5) . .
C9 C8 O3 117.8(5) . .
C8 C9 C10 120.3(6) . .
C8 C9 H9 119.9 . .
C10 C9 H9 119.9 . .
C12 C10 C9 119.2(6) . .
C12 C10 C11 121.0(6) . .
C9 C10 C11 119.8(5) . .
O5 C11 O4 121.1(6) . .
O5 C11 C10 119.9(5) . .
O4 C11 C10 118.9(5) . .
O5 C11 Gd1 68.2(3) . 2_576
O4 C11 Gd1 53.1(3) . 2_576
C10 C11 Gd1 169.8(4) . 2_576
C13 C12 C10 120.7(6) . .
C13 C12 H12 119.6 . .
C10 C12 H12 119.6 . .
C14 C13 C12 119.5(6) . .
C14 C13 C15 119.9(6) . .
C12 C13 C15 120.6(5) . .
C8 C14 C13 120.3(6) . .
C8 C14 H14 119.8 . .
C13 C14 H14 119.8 . .
O7 C15 O6 120.9(6) . .
O7 C15 C13 120.0(6) . .
O6 C15 C13 119.1(5) . .
O7 C15 Gd1 63.5(3) . 2_566
O6 C15 Gd1 58.3(3) . 2_566
C13 C15 Gd1 167.3(5) . 2_566
O9 C16 N1 124.1(8) . .
O9 C16 H16 118.0 . .
N1 C16 H16 118.0 . .
N1 C17 H17A 109.5 . .
N1 C17 H17B 109.5 . .
H17A C17 H17B 109.5 . .
N1 C17 H17C 109.5 . .
H17A C17 H17C 109.5 . .
H17B C17 H17C 109.5 . .
N1 C18 H18A 109.5 . .
N1 C18 H18B 109.5 . .
H18A C18 H18B 109.5 . .
N1 C18 H18C 109.5 . .
H18A C18 H18C 109.5 . .
H18B C18 H18C 109.5 . .
N2 C19 O10 115(2) . .
N2 C19 H19 122.3 . .
O10 C19 H19 122.3 . .
N2 C20 H20A 109.5 . .
N2 C20 H20B 109.5 . .
H20A C20 H20B 109.5 . .
N2 C20 H20C 109.5 . .
H20A C20 H20C 109.5 . .
H20B C20 H20C 109.5 . .
N2 C21 H21A 109.5 . .
N2 C21 H21B 109.5 . .
H21A C21 H21B 109.5 . .
N2 C21 H21C 109.5 . .
H21A C21 H21C 109.5 . .
H21B C21 H21C 109.5 . .

loop_
_geom_bond_atom_site_label_1
_geom_bond_atom_site_label_2
_geom_bond_distance
_geom_bond_site_symmetry_2
Gd1 O5 2.357(4) 1_645
Gd1 O1 2.389(5) .
Gd1 O2 2.412(5) 2_666
Gd1 O9 2.440(5) .
Gd1 O6 2.457(4) 2_566
Gd1 O4 2.465(4) 2_576
Gd1 O8 2.465(5) .
Gd1 O7 2.575(5) 2_566
Gd1 O5 2.797(4) 2_576
Gd1 C15 2.876(6) 2_566
Gd1 C11 3.008(6) 2_576
O1 C1 1.273(8) .
O2 C1 1.262(8) .
O2 Gd1 2.412(5) 2_666
O3 C8 1.397(7) .
O3 C7 1.412(9) .
O4 C11 1.271(7) .
O4 Gd1 2.465(4) 2_576
O5 C11 1.257(7) .
O5 Gd1 2.357(4) 1_465
O5 Gd1 2.797(4) 2_576
O6 C15 1.280(7) .
O6 Gd1 2.457(4) 2_566
O7 C15 1.271(7) .
O7 Gd1 2.575(5) 2_566
O8 H8B 0.8500 .
O8 H8C 0.8500 .
O9 C16 1.236(9) .
O10 C19 1.32(2) .
N1 C16 1.332(10) .
N1 C17 1.449(12) .
N1 C18 1.473(10) .
N2 C19 1.294(18) .
N2 C20 1.371(19) .
N2 C21 1.436(16) .
C1 C2 1.525(10) .
C2 C7 1.387(10) .
C2 C3 1.397(10) .
C3 C4 1.406(12) .
C3 H3 0.9300 .
C4 C5 1.371(13) .
C4 H4 0.9300 .
C5 C6 1.402(13) .
C5 H5 0.9300 .
C6 C7 1.377(11) .
C6 H6 0.9300 .
C8 C14 1.390(9) .
C8 C9 1.396(9) .
C9 C10 1.396(9) .
C9 H9 0.9300 .
C10 C12 1.395(8) .
C10 C11 1.504(8) .
C11 Gd1 3.008(6) 2_576
C12 C13 1.397(9) .
C12 H12 0.9300 .
C13 C14 1.390(9) .
C13 C15 1.507(9) .
C14 H14 0.9300 .
C15 Gd1 2.876(6) 2_566
C16 H16 0.9300 .
C17 H17A 0.9600 .
C17 H17B 0.9600 .
C17 H17C 0.9600 .
C18 H18A 0.9600 .
C18 H18B 0.9600 .
C18 H18C 0.9600 .
C19 H19 0.9300 .
C20 H20A 0.9600 .
C20 H20B 0.9600 .
C20 H20C 0.9600 .
C21 H21A 0.9600 .
C21 H21B 0.9600 .
C21 H21C 0.9600 .

loop_
_geom_torsion_atom_site_label_1
_geom_torsion_atom_site_label_2
_geom_torsion_atom_site_label_3
_geom_torsion_atom_site_label_4
_geom_torsion
_geom_torsion_site_symmetry_1
_geom_torsion_site_symmetry_4
Gd1 O2 C1 O1 15.3(11) 2_666 .
Gd1 O2 C1 C2 -162.9(4) 2_666 .
Gd1 O1 C1 O2 11.9(11) . .
Gd1 O1 C1 C2 -169.8(4) . .
O2 C1 C2 C7 89.5(8) . .
O1 C1 C2 C7 -89.0(8) . .
O2 C1 C2 C3 -94.6(8) . .
O1 C1 C2 C3 86.9(8) . .
C7 C2 C3 C4 1.9(12) . .
C1 C2 C3 C4 -174.2(8) . .
C2 C3 C4 C5 -0.6(15) . .
C3 C4 C5 C6 -0.1(16) . .
C4 C5 C6 C7 -0.5(15) . .
C5 C6 C7 C2 1.9(13) . .
C5 C6 C7 O3 -174.4(7) . .
C3 C2 C7 C6 -2.6(11) . .
C1 C2 C7 C6 173.4(7) . .
C3 C2 C7 O3 173.8(6) . .
C1 C2 C7 O3 -10.3(10) . .
C8 O3 C7 C6 -66.1(9) . .
C8 O3 C7 C2 117.4(7) . .
C7 O3 C8 C14 -54.6(9) . .
C7 O3 C8 C9 132.6(7) . .
C14 C8 C9 C10 0.9(10) . .
O3 C8 C9 C10 173.9(6) . .
C8 C9 C10 C12 -1.6(10) . .
C8 C9 C10 C11 178.7(6) . .
Gd1 O5 C11 O4 179.3(18) 1_465 .
Gd1 O5 C11 O4 4.8(6) 2_576 .
Gd1 O5 C11 C10 1(3) 1_465 .
Gd1 O5 C11 C10 -173.1(6) 2_576 .
Gd1 O5 C11 Gd1 175(2) 1_465 2_576
Gd1 O4 C11 O5 -5.6(7) 2_576 .
Gd1 O4 C11 C10 172.4(5) 2_576 .
C12 C10 C11 O5 16.5(10) . .
C9 C10 C11 O5 -163.9(6) . .
C12 C10 C11 O4 -161.5(6) . .
C9 C10 C11 O4 18.1(9) . .
C12 C10 C11 Gd1 -125(2) . 2_576
C9 C10 C11 Gd1 55(3) . 2_576
C9 C10 C12 C13 0.8(10) . .
C11 C10 C12 C13 -179.6(6) . .
C10 C12 C13 C14 0.7(10) . .
C10 C12 C13 C15 -177.4(6) . .
C9 C8 C14 C13 0.7(10) . .
O3 C8 C14 C13 -172.1(6) . .
C12 C13 C14 C8 -1.5(10) . .
C15 C13 C14 C8 176.6(6) . .
Gd1 O7 C15 O6 10.8(7) 2_566 .
Gd1 O7 C15 C13 -166.1(6) 2_566 .
Gd1 O6 C15 O7 -11.4(7) 2_566 .
Gd1 O6 C15 C13 165.5(5) 2_566 .
C14 C13 C15 O7 2.5(10) . .
C12 C13 C15 O7 -179.4(6) . .
C14 C13 C15 O6 -174.4(6) . .
C12 C13 C15 O6 3.7(10) . .
C14 C13 C15 Gd1 -100(2) . 2_566
C12 C13 C15 Gd1 78(2) . 2_566
Gd1 O9 C16 N1 157.1(6) . .
C17 N1 C16 O9 -3.3(14) . .
C18 N1 C16 O9 -177.0(8) . .
C20 N2 C19 O10 -2(2) . .
C21 N2 C19 O10 -173.4(14) . .
